data_6000693
loop_
_publ_author_name
'Bezou, C.'
'Nonat, A.'
'Mutin, J. C.'
'Christensen, A. N.'
'Lehmann, M. S.'

_publ_section_title
;
 Investigation of the crystal-structure of gamma-CaSO4, CaSO4.0.5 H2O, and
 CaSO4.0.6 H2O by powder diffraction methods
;
_journal_name_full 'Journal of Solid State Chemistry'
_journal_page_first 165
_journal_page_last 176
_journal_paper_doi 10.1006/jssc.1995.1260
_journal_volume 117
_journal_year 1995
_chemical_formula_sum 'Ca O4 S'
_space_group_name_H-M_alt 'C 2 2 2'
_cell_angle_alpha 90.000
_cell_angle_beta 90.000
_cell_angle_gamma 90.000
_cell_length_a 12.0777
_cell_length_b 6.9723
_cell_length_c 6.3040
_cell_volume 530.86
_cod_database_code 6000693

loop_
_atom_site_label
_atom_site_fract_x
_atom_site_fract_y
_atom_site_fract_z
? ? ? ?
